data_7060174
loop_
_publ_author_name
'Li, Shasha'
'Zeng, Gongruixue'
'Xing, Xiaoqi'
'Yang, Zhiheng'
'Ma, Feiyun'
'Li, Boxia'
'Cheng, Weiyan'
'Zhang, Jiankang'
'He, Ruoyu'

_publ_section_title
;
 Synthesis of C3-alkenylated 2,3,4-trisubstituted pyrrole derivatives
 through cyclization of methylene isocyanides and ene--yne--ketones
;
_journal_issue 4
_journal_name_full 'New Journal of Chemistry'
_journal_page_first 1834
_journal_page_last 1837
_journal_paper_doi 10.1039/D0NJ05253A
_journal_volume 45
_journal_year 2021
_chemical_formula_moiety 'C18 H19 N O4'
_chemical_formula_sum 'C18 H19 N O4'
_chemical_formula_weight 313.34
_space_group_crystal_system monoclinic
_space_group_IT_number 14
_space_group_name_Hall '-P 2ybc'
_space_group_name_H-M_alt 'P 1 21/c 1'
_atom_sites_solution_hydrogens geom
_atom_sites_solution_primary dual
_audit_creation_date 2020-05-06
_audit_creation_method
;
Olex2 1.2
(compiled 2018.05.29 svn.r3508 for OlexSys, GUI svn.r5506)
;
_audit_update_record
;
2020-10-06 deposited with the CCDC.	2020-12-21 downloaded from the CCDC.
;
_cell_angle_alpha 90
_cell_angle_beta 104.458(8)
_cell_angle_gamma 90
_cell_formula_units_Z 8
_cell_length_a 12.567(3)
_cell_length_b 14.560(3)
_cell_length_c 18.343(5)
_cell_measurement_reflns_used 9951
_cell_measurement_temperature 170(2)
_cell_measurement_theta_max 27.07
_cell_measurement_theta_min 2.30
_cell_volume 3250.0(14)
_computing_cell_refinement 'SAINT V8.38A (?, 2016)'
_computing_data_reduction 'SAINT V8.38A (?, 2016)'
_computing_molecular_graphics 'Olex2 (Dolomanov et al., 2009)'
_computing_publication_material 'Olex2 (Dolomanov et al., 2009)'
_computing_structure_refinement 'ShelXL (Sheldrick, 2015)'
_computing_structure_solution 'ShelXT (Sheldrick, 2015)'
_diffrn_ambient_temperature 170.0
_diffrn_measured_fraction_theta_full 0.999
_diffrn_measured_fraction_theta_max 0.996
_diffrn_measurement_device_type 'zju Bruker D8 Venture Ims3.0'
_diffrn_measurement_method '\f and \w scans'
_diffrn_radiation_type MoK\a
_diffrn_radiation_wavelength 0.71073
_diffrn_reflns_av_R_equivalents 0.0344
_diffrn_reflns_av_unetI/netI 0.0329
_diffrn_reflns_Laue_measured_fraction_full 0.999
_diffrn_reflns_Laue_measured_fraction_max 0.996
_diffrn_reflns_limit_h_max 15
_diffrn_reflns_limit_h_min -16
_diffrn_reflns_limit_k_max 18
_diffrn_reflns_limit_k_min -18
_diffrn_reflns_limit_l_max 23
_diffrn_reflns_limit_l_min -23
_diffrn_reflns_number 26636
_diffrn_reflns_point_group_measured_fraction_full 0.999
_diffrn_reflns_point_group_measured_fraction_max 0.996
_diffrn_reflns_theta_full 25.242
_diffrn_reflns_theta_max 27.075
_diffrn_reflns_theta_min 2.293
_diffrn_standards_number 0
_exptl_absorpt_coefficient_mu 0.091
_exptl_absorpt_correction_T_max 0.7455
_exptl_absorpt_correction_T_min 0.6909
_exptl_absorpt_correction_type multi-scan
_exptl_absorpt_process_details
;
SADABS-2016/2 (Bruker,2016/2) was used for absorption correction.
wR2(int) was 0.0871 before and 0.0432 after correction.
The Ratio of minimum to maximum transmission is 0.9268.
The \l/2 correction factor is Not present.
;
_exptl_crystal_colour colourless
_exptl_crystal_colour_primary colourless
_exptl_crystal_density_diffrn 1.281
_exptl_crystal_description block
_exptl_crystal_F_000 1328
_exptl_crystal_size_max 0.42
_exptl_crystal_size_mid 0.32
_exptl_crystal_size_min 0.26
_refine_diff_density_max 0.544
_refine_diff_density_min -0.465
_refine_diff_density_rms 0.052
_refine_ls_extinction_method none
_refine_ls_goodness_of_fit_ref 1.048
_refine_ls_hydrogen_treatment constr
_refine_ls_matrix_type full
_refine_ls_number_parameters 448
_refine_ls_number_reflns 7119
_refine_ls_number_restraints 73
_refine_ls_restrained_S_all 1.072
_refine_ls_R_factor_all 0.0603
_refine_ls_R_factor_gt 0.0486
_refine_ls_shift/su_max 0.001
_refine_ls_shift/su_mean 0.000
_refine_ls_structure_factor_coef Fsqd
_refine_ls_weighting_details 'w=1/[\s^2^(Fo^2^)+(0.0453P)^2^+1.7426P] where P=(Fo^2^+2Fc^2^)/3'
_refine_ls_weighting_scheme calc
_refine_ls_wR_factor_gt 0.1159
_refine_ls_wR_factor_ref 0.1244
_reflns_Friedel_coverage 0.000
_reflns_number_gt 5830
_reflns_number_total 7119
_reflns_threshold_expression 'I > 2\s(I)'
_cod_data_source_file d0nj05253a2.cif
_cod_data_source_block 200506_zjk_1_d_0m
_cod_depositor_comments 'Adding full bibliography for 7060174--7060175.cif.'
_cod_database_code 7060174
_shelx_shelxl_version_number 2018/3
_shelx_space_group_comment
;
The symmetry employed for this shelxl refinement is uniquely defined
by the following loop, which should always be used as a source of
symmetry information in preference to the above space-group names.
They are only intended as comments.
;
_shelx_estimated_absorpt_t_max 0.977
_shelx_estimated_absorpt_t_min 0.963
_olex2_refinement_description
;
1. Fixed Uiso
 At 1.2 times of:
  All C(H) groups, All C(H,H) groups, All N(H) groups
 At 1.5 times of:
  All C(H,H,H) groups
2. Restrained distances
 C2-C8 \\sim C2-C8A
 with sigma of 0.02
 C10-C9 \\sim C10-C9A
 with sigma of 0.02
 C8-C9 \\sim C8A-C9A
 with sigma of 0.02
 C2-C9 \\sim C2-C9A
 with sigma of 0.04
 C10-C8 \\sim C10-C8A
 with sigma of 0.04
 C27-C26 \\sim C27A-C26
 with sigma of 0.02
 C28-C27 \\sim C28-C27A
 with sigma of 0.02
3. Rigid bond restraints
 C10, C11, C12, C13, C14, C15
 with sigma for 1-2 distances of 0.001 and sigma for 1-3 distances of 0.001
 C28, C33, C32, C31, C30, C29
 with sigma for 1-2 distances of 0.001 and sigma for 1-3 distances of 0.001
4. Uiso/Uaniso restraints and constraints
C8 \\sim C9 \\sim C8A \\sim C9A: within 1.7A with sigma of 0.01 and sigma for
terminal atoms of 0.02
C27 \\sim C27A: within 1.7A with sigma of 0.01 and sigma for terminal atoms of
0.02
5. Others
 Sof(C8A)=Sof(H8A)=Sof(C9A)=Sof(H9A)=1-FVAR(1)
 Sof(C8)=Sof(H8)=Sof(C9)=Sof(H9)=FVAR(1)
 Sof(H26A)=Sof(C27A)=Sof(H27A)=1-FVAR(2)
 Sof(H26)=Sof(C27)=Sof(H27)=FVAR(2)
6.a Secondary CH2 refined with riding coordinates:
 C6(H6A,H6B), C17(H17A,H17B), C24(H24A,H24B), C35(H35A,H35B)
6.b Aromatic/amide H refined with riding coordinates:
 N1(H1), C4(H4), C11(H11), C12(H12), C13(H13), C14(H14), C15(H15), C8(H8),
 C9(H9), C8A(H8A), C9A(H9A), N2(H2), C22(H22), C26(H26), C26(H26A), C29(H29),
 C30(H30), C31(H31), C32(H32), C33(H33), C27(H27), C27A(H27A)
6.c Idealised Me refined as rotating group:
 C7(H7A,H7B,H7C), C18(H18A,H18B,H18C), C25(H25A,H25B,H25C), C36(H36A,H36B,H36C)
;
_olex2_submission_special_instructions 'No special instructions were received'

loop_
_space_group_symop_operation_xyz
'x, y, z'
'-x, y+1/2, -z+1/2'
'-x, -y, -z'
'x, -y-1/2, z-1/2'

loop_
_atom_site_label
_atom_site_type_symbol
_atom_site_fract_x
_atom_site_fract_y
_atom_site_fract_z
_atom_site_U_iso_or_equiv
_atom_site_adp_type
_atom_site_occupancy
_atom_site_site_symmetry_order
_atom_site_calc_flag
_atom_site_refinement_flags_posn
_atom_site_refinement_flags_adp
_atom_site_refinement_flags_occupancy
_atom_site_disorder_assembly
_atom_site_disorder_group
O1 O 0.42463(9) 0.60149(8) 0.49339(7) 0.0385(3) Uani 1 1 d . . . . .
O2 O 0.54275(9) 0.68454(8) 0.44678(6) 0.0347(3) Uani 1 1 d . . . . .
O3 O 0.58346(13) 1.01520(10) 0.64556(9) 0.0615(4) Uani 1 1 d . . . . .
O4 O 0.44487(10) 0.98355(8) 0.69838(7) 0.0413(3) Uani 1 1 d . . . . .
N1 N 0.41518(10) 0.73418(9) 0.59586(8) 0.0326(3) Uani 1 1 d . . . . .
H1 H 0.375763 0.684824 0.598227 0.039 Uiso 1 1 calc R . . . .
C1 C 0.48431(12) 0.74444(11) 0.54875(9) 0.0304(3) Uani 1 1 d . . . . .
C2 C 0.53278(12) 0.83185(11) 0.56231(9) 0.0321(3) Uani 1 1 d D . . . .
C3 C 0.48847(13) 0.87250(11) 0.61924(9) 0.0340(3) Uani 1 1 d . . . . .
C4 C 0.41644(13) 0.80983(11) 0.63750(9) 0.0342(3) Uani 1 1 d . . . . .
H4 H 0.374815 0.819000 0.673589 0.041 Uiso 1 1 calc R . . . .
C5 C 0.48076(12) 0.67009(11) 0.49474(9) 0.0306(3) Uani 1 1 d . . . . .
C6 C 0.53762(13) 0.61481(11) 0.38907(9) 0.0343(3) Uani 1 1 d . . . . .
H6A H 0.461554 0.608551 0.357586 0.041 Uiso 1 1 calc R . . . .
H6B H 0.561892 0.554606 0.412470 0.041 Uiso 1 1 calc R . . . .
C7 C 0.61302(15) 0.64638(13) 0.34214(10) 0.0419(4) Uani 1 1 d . . . . .
H7A H 0.616934 0.599092 0.304872 0.063 Uiso 1 1 calc GR . . . .
H7B H 0.686593 0.657110 0.374713 0.063 Uiso 1 1 calc GR . . . .
H7C H 0.584723 0.703522 0.316213 0.063 Uiso 1 1 calc GR . . . .
C10 C 0.76170(14) 0.90309(14) 0.46552(10) 0.0435(4) Uani 1 1 d D U . . .
C11 C 0.76496(16) 0.99818(15) 0.46337(12) 0.0519(4) Uani 1 1 d . U . . .
H11 H 0.715827 1.032845 0.484341 0.062 Uiso 1 1 calc R . . . .
C12 C 0.83997(18) 1.04421(15) 0.43057(12) 0.0544(5) Uani 1 1 d . U . . .
H12 H 0.841096 1.109415 0.429015 0.065 Uiso 1 1 calc R . . . .
C13 C 0.91184(16) 0.99365(14) 0.40070(12) 0.0491(4) Uani 1 1 d . U . . .
H13 H 0.963616 1.023480 0.378871 0.059 Uiso 1 1 calc R . . . .
C14 C 0.90722(17) 0.89919(14) 0.40308(13) 0.0543(5) Uani 1 1 d . U . . .
H14 H 0.955958 0.863817 0.382285 0.065 Uiso 1 1 calc R . . . .
C15 C 0.83317(16) 0.85528(14) 0.43507(12) 0.0501(4) Uani 1 1 d . U . . .
H15 H 0.831854 0.790060 0.435942 0.060 Uiso 1 1 calc R . . . .
C16 C 0.51211(15) 0.96354(12) 0.65398(10) 0.0396(4) Uani 1 1 d . . . . .
C17 C 0.45759(17) 1.07474(13) 0.73149(12) 0.0505(5) Uani 1 1 d . . . . .
H17A H 0.449275 1.121930 0.691604 0.061 Uiso 1 1 calc R . . . .
H17B H 0.531408 1.081328 0.766194 0.061 Uiso 1 1 calc R . . . .
C18 C 0.37075(18) 1.08655(15) 0.77348(14) 0.0587(5) Uani 1 1 d . . . . .
H18A H 0.298142 1.078851 0.738774 0.088 Uiso 1 1 calc GR . . . .
H18B H 0.376361 1.148131 0.795683 0.088 Uiso 1 1 calc GR . . . .
H18C H 0.380799 1.040408 0.813524 0.088 Uiso 1 1 calc GR . . . .
C8 C 0.60674(18) 0.88390(17) 0.52696(12) 0.0314(5) Uani 0.849(4) 1 d D U P A 1
H8 H 0.597194 0.948627 0.523733 0.038 Uiso 0.849(4) 1 calc R . P A 1
C9 C 0.68549(15) 0.84866(13) 0.49921(11) 0.0315(5) Uani 0.849(4) 1 d D U P A 1
H9 H 0.694077 0.783811 0.500896 0.038 Uiso 0.849(4) 1 calc R . P A 1
C8A C 0.6291(9) 0.8419(9) 0.5246(7) 0.029(2) Uani 0.151(4) 1 d D U P A 2
H8A H 0.662479 0.787881 0.511599 0.034 Uiso 0.151(4) 1 calc R . P A 2
C9A C 0.6673(8) 0.9228(7) 0.5097(6) 0.031(2) Uani 0.151(4) 1 d D U P A 2
H9A H 0.643822 0.981241 0.522558 0.038 Uiso 0.151(4) 1 calc R . P A 2
O5 O 0.72850(10) 0.40347(8) 0.38038(7) 0.0395(3) Uani 1 1 d . . . . .
O6 O 0.87104(9) 0.46585(7) 0.34569(6) 0.0329(3) Uani 1 1 d . . . . .
O7 O 1.00717(11) 0.74781(10) 0.59501(7) 0.0497(3) Uani 1 1 d . . . . .
O8 O 0.86016(10) 0.72596(8) 0.64165(7) 0.0409(3) Uani 1 1 d . . . . .
N2 N 0.76253(10) 0.51296(8) 0.50450(7) 0.0274(3) Uani 1 1 d . . . . .
H2 H 0.710037 0.472019 0.501240 0.033 Uiso 1 1 calc R . . . .
C19 C 0.82927(11) 0.52008(10) 0.45574(8) 0.0256(3) Uani 1 1 d . . . . .
C20 C 0.90354(11) 0.59250(10) 0.47939(8) 0.0252(3) Uani 1 1 d . . . . .
C21 C 0.87620(12) 0.62909(10) 0.54516(8) 0.0282(3) Uani 1 1 d . . . . .
C22 C 0.78944(12) 0.57770(10) 0.55764(8) 0.0293(3) Uani 1 1 d . . . . .
H22 H 0.754760 0.587012 0.597517 0.035 Uiso 1 1 calc R . . . .
C23 C 0.80501(12) 0.45749(10) 0.39163(8) 0.0279(3) Uani 1 1 d . . . . .
C24 C 0.84550(14) 0.40624(12) 0.27942(10) 0.0385(4) Uani 1 1 d . . . . .
H24A H 0.771679 0.420644 0.247210 0.046 Uiso 1 1 calc R . . . .
H24B H 0.846798 0.340976 0.294754 0.046 Uiso 1 1 calc R . . . .
C25 C 0.93208(17) 0.42413(15) 0.23760(11) 0.0502(5) Uani 1 1 d . . . . .
H25A H 0.918219 0.385491 0.192454 0.075 Uiso 1 1 calc GR . . . .
H25B H 1.004611 0.409615 0.270162 0.075 Uiso 1 1 calc GR . . . .
H25C H 0.929893 0.488943 0.222889 0.075 Uiso 1 1 calc GR . . . .
C26 C 0.98748(13) 0.61798(12) 0.44027(9) 0.0356(4) Uani 1 1 d D . . . .
H26 H 0.988331 0.579951 0.398337 0.043 Uiso 0.863(4) 1 calc R . P B 1
H26A H 1.004869 0.677922 0.460153 0.043 Uiso 0.137(4) 1 calc R . P B 2
C28 C 1.14215(13) 0.69936(13) 0.40647(10) 0.0414(3) Uani 1 1 d D U . . .
C29 C 1.21377(15) 0.77163(13) 0.42649(11) 0.0448(4) Uani 1 1 d . U . . .
H29 H 1.211056 0.808037 0.468972 0.054 Uiso 1 1 calc R . . . .
C30 C 1.28892(15) 0.79209(13) 0.38632(11) 0.0452(4) Uani 1 1 d . U . . .
H30 H 1.337093 0.842759 0.401147 0.054 Uiso 1 1 calc R . . . .
C31 C 1.29596(13) 0.74075(12) 0.32503(10) 0.0404(3) Uani 1 1 d . U . . .
H31 H 1.348444 0.756262 0.297702 0.048 Uiso 1 1 calc R . . . .
C32 C 1.22696(15) 0.66653(13) 0.30289(11) 0.0455(4) Uani 1 1 d . U . . .
H32 H 1.231826 0.630226 0.260810 0.055 Uiso 1 1 calc R . . . .
C33 C 1.14876(14) 0.64573(13) 0.34434(11) 0.0440(4) Uani 1 1 d . U . . .
H33 H 1.100469 0.595062 0.329879 0.053 Uiso 1 1 calc R . . . .
C34 C 0.92381(13) 0.70616(11) 0.59429(9) 0.0339(3) Uani 1 1 d . . . . .
C35 C 0.89386(18) 0.80373(15) 0.69095(12) 0.0555(5) Uani 1 1 d . . . . .
H35A H 0.896335 0.859893 0.660993 0.067 Uiso 1 1 calc R . . . .
H35B H 0.968000 0.792978 0.724148 0.067 Uiso 1 1 calc R . . . .
C36 C 0.81240(18) 0.81486(15) 0.73672(12) 0.0560(5) Uani 1 1 d . . . . .
H36A H 0.739393 0.825466 0.703315 0.084 Uiso 1 1 calc GR . . . .
H36B H 0.833120 0.867401 0.770702 0.084 Uiso 1 1 calc GR . . . .
H36C H 0.810966 0.759060 0.766339 0.084 Uiso 1 1 calc GR . . . .
C27 C 1.06118(14) 0.68278(12) 0.45194(10) 0.0305(5) Uani 0.863(4) 1 d D U P B 1
H27 H 1.063462 0.722986 0.493097 0.037 Uiso 0.863(4) 1 calc R . P B 1
C27A C 1.0449(8) 0.6135(7) 0.4023(6) 0.030(3) Uani 0.137(4) 1 d D U P B 2
H27A H 1.040312 0.563510 0.368412 0.036 Uiso 0.137(4) 1 calc R . P B 2

loop_
_atom_site_aniso_label
_atom_site_aniso_U_11
_atom_site_aniso_U_22
_atom_site_aniso_U_33
_atom_site_aniso_U_23
_atom_site_aniso_U_13
_atom_site_aniso_U_12
O1 0.0367(6) 0.0321(6) 0.0504(7) 0.0007(5) 0.0177(5) -0.0059(5)
O2 0.0312(5) 0.0393(6) 0.0362(6) -0.0058(5) 0.0133(5) -0.0083(5)
O3 0.0801(10) 0.0518(8) 0.0643(9) -0.0178(7) 0.0397(8) -0.0364(8)
O4 0.0449(7) 0.0355(6) 0.0450(7) -0.0062(5) 0.0139(5) -0.0068(5)
N1 0.0325(7) 0.0317(7) 0.0363(7) 0.0014(6) 0.0139(6) -0.0091(5)
C1 0.0254(7) 0.0364(8) 0.0301(8) 0.0045(6) 0.0083(6) -0.0039(6)
C2 0.0289(7) 0.0379(8) 0.0289(8) 0.0042(6) 0.0061(6) -0.0085(6)
C3 0.0340(8) 0.0353(8) 0.0324(8) 0.0015(7) 0.0076(6) -0.0084(6)
C4 0.0339(8) 0.0371(8) 0.0341(8) -0.0010(7) 0.0129(6) -0.0065(7)
C5 0.0245(7) 0.0334(8) 0.0337(8) 0.0051(6) 0.0072(6) -0.0012(6)
C6 0.0306(8) 0.0348(8) 0.0365(9) -0.0045(7) 0.0066(6) 0.0000(6)
C7 0.0445(9) 0.0465(10) 0.0371(9) -0.0021(8) 0.0146(8) 0.0030(8)
C10 0.0322(8) 0.0626(9) 0.0350(9) 0.0056(8) 0.0072(6) -0.0099(7)
C11 0.0443(10) 0.0658(9) 0.0531(12) -0.0085(10) 0.0263(8) 0.0028(8)
C12 0.0642(12) 0.0448(9) 0.0617(13) -0.0024(9) 0.0300(10) -0.0032(8)
C13 0.0480(10) 0.0517(8) 0.0575(12) 0.0052(9) 0.0317(9) -0.0092(8)
C14 0.0560(11) 0.0496(8) 0.0680(13) 0.0075(10) 0.0358(10) 0.0042(8)
C15 0.0516(11) 0.0440(8) 0.0586(12) 0.0080(8) 0.0210(9) -0.0055(7)
C16 0.0463(9) 0.0376(9) 0.0340(9) 0.0005(7) 0.0083(7) -0.0106(7)
C17 0.0603(12) 0.0369(9) 0.0526(12) -0.0110(8) 0.0109(9) -0.0057(8)
C18 0.0595(12) 0.0474(11) 0.0688(14) -0.0081(10) 0.0153(11) 0.0108(9)
C8 0.0343(11) 0.0287(11) 0.0322(10) 0.0022(9) 0.0102(8) -0.0059(9)
C9 0.0300(9) 0.0278(10) 0.0368(10) 0.0016(7) 0.0082(8) -0.0039(7)
C8A 0.027(4) 0.031(5) 0.032(4) 0.001(4) 0.015(4) -0.005(4)
C9A 0.030(4) 0.032(4) 0.039(4) 0.011(4) 0.021(3) -0.013(3)
O5 0.0417(6) 0.0407(6) 0.0408(7) -0.0084(5) 0.0191(5) -0.0190(5)
O6 0.0368(6) 0.0338(6) 0.0324(6) -0.0080(5) 0.0167(5) -0.0115(5)
O7 0.0502(7) 0.0590(8) 0.0450(7) -0.0195(6) 0.0216(6) -0.0277(6)
O8 0.0418(6) 0.0440(7) 0.0401(7) -0.0162(5) 0.0160(5) -0.0132(5)
N2 0.0252(6) 0.0289(6) 0.0293(6) 0.0015(5) 0.0093(5) -0.0050(5)
C19 0.0249(6) 0.0267(7) 0.0262(7) 0.0045(6) 0.0084(5) -0.0001(5)
C20 0.0240(6) 0.0254(7) 0.0258(7) 0.0039(6) 0.0057(5) -0.0003(5)
C21 0.0285(7) 0.0289(7) 0.0271(7) 0.0020(6) 0.0068(6) -0.0021(6)
C22 0.0300(7) 0.0324(8) 0.0267(7) -0.0002(6) 0.0093(6) -0.0010(6)
C23 0.0284(7) 0.0263(7) 0.0303(8) 0.0027(6) 0.0097(6) -0.0027(6)
C24 0.0433(9) 0.0397(9) 0.0357(9) -0.0128(7) 0.0158(7) -0.0103(7)
C25 0.0574(11) 0.0579(12) 0.0439(10) -0.0158(9) 0.0285(9) -0.0128(9)
C26 0.0289(8) 0.0418(9) 0.0352(9) 0.0110(7) 0.0065(7) -0.0021(6)
C28 0.0322(8) 0.0497(9) 0.0437(9) 0.0206(7) 0.0120(7) 0.0102(6)
C29 0.0471(9) 0.0475(9) 0.0415(9) 0.0079(7) 0.0141(7) 0.0054(7)
C30 0.0421(9) 0.0435(9) 0.0496(10) 0.0140(6) 0.0108(7) 0.0003(7)
C31 0.0305(7) 0.0476(9) 0.0473(9) 0.0206(7) 0.0179(7) 0.0061(6)
C32 0.0458(9) 0.0471(9) 0.0444(9) 0.0089(7) 0.0126(7) 0.0067(7)
C33 0.0341(8) 0.0394(9) 0.0544(10) 0.0121(6) 0.0034(7) -0.0058(7)
C34 0.0366(8) 0.0372(8) 0.0284(8) -0.0033(6) 0.0089(6) -0.0063(7)
C35 0.0602(12) 0.0581(12) 0.0539(12) -0.0304(10) 0.0250(10) -0.0244(10)
C36 0.0637(13) 0.0585(12) 0.0513(12) -0.0228(10) 0.0249(10) -0.0140(10)
C27 0.0322(9) 0.0290(9) 0.0322(10) 0.0003(7) 0.0117(7) -0.0038(7)
C27A 0.028(5) 0.035(5) 0.033(5) 0.000(4) 0.019(4) -0.004(4)

loop_
_atom_type_symbol
_atom_type_description
_atom_type_scat_dispersion_real
_atom_type_scat_dispersion_imag
_atom_type_scat_source
C C 0.0033 0.0016 'International Tables Vol C Tables 4.2.6.8 and 6.1.1.4'
H H 0.0000 0.0000 'International Tables Vol C Tables 4.2.6.8 and 6.1.1.4'
N N 0.0061 0.0033 'International Tables Vol C Tables 4.2.6.8 and 6.1.1.4'
O O 0.0106 0.0060 'International Tables Vol C Tables 4.2.6.8 and 6.1.1.4'

loop_
_geom_angle_atom_site_label_1
_geom_angle_atom_site_label_2
_geom_angle_atom_site_label_3
_geom_angle
_geom_angle_site_symmetry_1
_geom_angle_site_symmetry_3
_geom_angle_publ_flag
C5 O2 C6 116.35(12) . . ?
C16 O4 C17 115.56(14) . . ?
C1 N1 H1 124.8 . . ?
C4 N1 H1 124.8 . . ?
C4 N1 C1 110.44(13) . . ?
N1 C1 C2 107.48(14) . . ?
N1 C1 C5 115.32(13) . . ?
C2 C1 C5 136.83(14) . . ?
C1 C2 C3 105.87(13) . . ?
C1 C2 C8 133.05(17) . . ?
C1 C2 C8A 111.1(5) . . ?
C3 C2 C8 120.91(16) . . ?
C3 C2 C8A 141.3(5) . . ?
C2 C3 C16 128.14(14) . . ?
C4 C3 C2 107.56(14) . . ?
C4 C3 C16 124.30(15) . . ?
N1 C4 C3 108.64(14) . . ?
N1 C4 H4 125.7 . . ?
C3 C4 H4 125.7 . . ?
O1 C5 O2 123.21(15) . . ?
O1 C5 C1 122.71(14) . . ?
O2 C5 C1 114.07(13) . . ?
O2 C6 H6A 110.4 . . ?
O2 C6 H6B 110.4 . . ?
O2 C6 C7 106.46(13) . . ?
H6A C6 H6B 108.6 . . ?
C7 C6 H6A 110.4 . . ?
C7 C6 H6B 110.4 . . ?
C6 C7 H7A 109.5 . . ?
C6 C7 H7B 109.5 . . ?
C6 C7 H7C 109.5 . . ?
H7A C7 H7B 109.5 . . ?
H7A C7 H7C 109.5 . . ?
H7B C7 H7C 109.5 . . ?
C11 C10 C9 124.71(18) . . ?
C11 C10 C9A 82.4(4) . . ?
C15 C10 C11 118.15(17) . . ?
C15 C10 C9 117.13(18) . . ?
C15 C10 C9A 159.3(4) . . ?
C10 C11 H11 119.5 . . ?
C10 C11 C12 121.02(18) . . ?
C12 C11 H11 119.5 . . ?
C11 C12 H12 120.3 . . ?
C13 C12 C11 119.34(19) . . ?
C13 C12 H12 120.3 . . ?
C12 C13 H13 120.6 . . ?
C14 C13 C12 118.88(17) . . ?
C14 C13 H13 120.6 . . ?
C13 C14 H14 119.5 . . ?
C15 C14 C13 121.05(19) . . ?
C15 C14 H14 119.5 . . ?
C10 C15 C14 121.56(19) . . ?
C10 C15 H15 119.2 . . ?
C14 C15 H15 119.2 . . ?
O3 C16 O4 122.75(16) . . ?
O3 C16 C3 125.59(17) . . ?
O4 C16 C3 111.65(14) . . ?
O4 C17 H17A 110.2 . . ?
O4 C17 H17B 110.2 . . ?
O4 C17 C18 107.60(16) . . ?
H17A C17 H17B 108.5 . . ?
C18 C17 H17A 110.2 . . ?
C18 C17 H17B 110.2 . . ?
C17 C18 H18A 109.5 . . ?
C17 C18 H18B 109.5 . . ?
C17 C18 H18C 109.5 . . ?
H18A C18 H18B 109.5 . . ?
H18A C18 H18C 109.5 . . ?
H18B C18 H18C 109.5 . . ?
C2 C8 H8 117.1 . . ?
C9 C8 C2 125.8(2) . . ?
C9 C8 H8 117.1 . . ?
C10 C9 H9 117.5 . . ?
C8 C9 C10 124.93(19) . . ?
C8 C9 H9 117.5 . . ?
C2 C8A H8A 118.6 . . ?
C9A C8A C2 122.8(10) . . ?
C9A C8A H8A 118.6 . . ?
C10 C9A H9A 126.4 . . ?
C8A C9A C10 107.1(8) . . ?
C8A C9A H9A 126.4 . . ?
C23 O6 C24 115.53(12) . . ?
C34 O8 C35 116.20(13) . . ?
C19 N2 H2 125.2 . . ?
C22 N2 H2 125.2 . . ?
C22 N2 C19 109.68(12) . . ?
N2 C19 C20 108.81(13) . . ?
N2 C19 C23 116.04(12) . . ?
C20 C19 C23 135.05(13) . . ?
C19 C20 C21 104.96(12) . . ?
C19 C20 C26 122.95(14) . . ?
C21 C20 C26 132.08(14) . . ?
C20 C21 C34 130.68(13) . . ?
C22 C21 C20 107.52(13) . . ?
C22 C21 C34 121.79(14) . . ?
N2 C22 C21 109.02(13) . . ?
N2 C22 H22 125.5 . . ?
C21 C22 H22 125.5 . . ?
O5 C23 O6 122.90(14) . . ?
O5 C23 C19 122.45(14) . . ?
O6 C23 C19 114.62(12) . . ?
O6 C24 H24A 110.4 . . ?
O6 C24 H24B 110.4 . . ?
O6 C24 C25 106.56(13) . . ?
H24A C24 H24B 108.6 . . ?
C25 C24 H24A 110.4 . . ?
C25 C24 H24B 110.4 . . ?
C24 C25 H25A 109.5 . . ?
C24 C25 H25B 109.5 . . ?
C24 C25 H25C 109.5 . . ?
H25A C25 H25B 109.5 . . ?
H25A C25 H25C 109.5 . . ?
H25B C25 H25C 109.5 . . ?
C20 C26 H26 113.8 . . ?
C20 C26 H26A 99.8 . . ?
C27 C26 C20 132.31(17) . . ?
C27 C26 H26 113.8 . . ?
C27A C26 C20 160.5(6) . . ?
C27A C26 H26A 99.8 . . ?
C29 C28 C33 118.45(16) . . ?
C29 C28 C27 117.95(17) . . ?
C29 C28 C27A 165.9(4) . . ?
C33 C28 C27 123.60(17) . . ?
C33 C28 C27A 75.4(4) . . ?
C28 C29 H29 119.4 . . ?
C30 C29 C28 121.14(19) . . ?
C30 C29 H29 119.4 . . ?
C29 C30 H30 119.4 . . ?
C29 C30 C31 121.16(18) . . ?
C31 C30 H30 119.4 . . ?
C30 C31 H31 119.9 . . ?
C30 C31 C32 120.21(16) . . ?
C32 C31 H31 119.9 . . ?
C31 C32 H32 120.7 . . ?
C31 C32 C33 118.54(18) . . ?
C33 C32 H32 120.7 . . ?
C28 C33 C32 120.48(17) . . ?
C28 C33 H33 119.8 . . ?
C32 C33 H33 119.8 . . ?
O7 C34 O8 122.49(15) . . ?
O7 C34 C21 127.54(15) . . ?
O8 C34 C21 109.96(13) . . ?
O8 C35 H35A 110.2 . . ?
O8 C35 H35B 110.2 . . ?
O8 C35 C36 107.66(15) . . ?
H35A C35 H35B 108.5 . . ?
C36 C35 H35A 110.2 . . ?
C36 C35 H35B 110.2 . . ?
C35 C36 H36A 109.5 . . ?
C35 C36 H36B 109.5 . . ?
C35 C36 H36C 109.5 . . ?
H36A C36 H36B 109.5 . . ?
H36A C36 H36C 109.5 . . ?
H36B C36 H36C 109.5 . . ?
C26 C27 C28 125.70(17) . . ?
C26 C27 H27 117.2 . . ?
C28 C27 H27 117.2 . . ?
C26 C27A C28 119.0(8) . . ?
C26 C27A H27A 120.5 . . ?
C28 C27A H27A 120.5 . . ?

loop_
_geom_bond_atom_site_label_1
_geom_bond_atom_site_label_2
_geom_bond_distance
_geom_bond_site_symmetry_2
_geom_bond_publ_flag
O1 C5 1.2195(19) . ?
O2 C5 1.3294(18) . ?
O2 C6 1.4565(19) . ?
O3 C16 1.209(2) . ?
O4 C16 1.344(2) . ?
O4 C17 1.452(2) . ?
N1 H1 0.8800 . ?
N1 C1 1.3778(19) . ?
N1 C4 1.338(2) . ?
C1 C2 1.406(2) . ?
C1 C5 1.460(2) . ?
C2 C3 1.429(2) . ?
C2 C8 1.469(2) . ?
C2 C8A 1.544(10) . ?
C3 C4 1.384(2) . ?
C3 C16 1.469(2) . ?
C4 H4 0.9500 . ?
C6 H6A 0.9900 . ?
C6 H6B 0.9900 . ?
C6 C7 1.503(2) . ?
C7 H7A 0.9800 . ?
C7 H7B 0.9800 . ?
C7 H7C 0.9800 . ?
C10 C11 1.386(3) . ?
C10 C15 1.362(3) . ?
C10 C9 1.491(2) . ?
C10 C9A 1.621(9) . ?
C11 H11 0.9500 . ?
C11 C12 1.408(3) . ?
C12 H12 0.9500 . ?
C12 C13 1.380(3) . ?
C13 H13 0.9500 . ?
C13 C14 1.378(3) . ?
C14 H14 0.9500 . ?
C14 C15 1.375(3) . ?
C15 H15 0.9500 . ?
C17 H17A 0.9900 . ?
C17 H17B 0.9900 . ?
C17 C18 1.495(3) . ?
C18 H18A 0.9800 . ?
C18 H18B 0.9800 . ?
C18 H18C 0.9800 . ?
C8 H8 0.9500 . ?
C8 C9 1.324(3) . ?
C9 H9 0.9500 . ?
C8A H8A 0.9500 . ?
C8A C9A 1.325(12) . ?
C9A H9A 0.9500 . ?
O5 C23 1.2193(18) . ?
O6 C23 1.3275(18) . ?
O6 C24 1.4625(19) . ?
O7 C34 1.2076(19) . ?
O8 C34 1.3507(19) . ?
O8 C35 1.445(2) . ?
N2 H2 0.8800 . ?
N2 C19 1.3742(18) . ?
N2 C22 1.337(2) . ?
C19 C20 1.403(2) . ?
C19 C23 1.459(2) . ?
C20 C21 1.437(2) . ?
C20 C26 1.464(2) . ?
C21 C22 1.388(2) . ?
C21 C34 1.470(2) . ?
C22 H22 0.9500 . ?
C24 H24A 0.9900 . ?
C24 H24B 0.9900 . ?
C24 C25 1.502(2) . ?
C25 H25A 0.9800 . ?
C25 H25B 0.9800 . ?
C25 H25C 0.9800 . ?
C26 H26 0.9500 . ?
C26 H26A 0.9500 . ?
C26 C27 1.302(2) . ?
C26 C27A 1.122(9) . ?
C28 C29 1.374(3) . ?
C28 C33 1.401(3) . ?
C28 C27 1.488(2) . ?
C28 C27A 1.736(9) . ?
C29 H29 0.9500 . ?
C29 C30 1.368(3) . ?
C30 H30 0.9500 . ?
C30 C31 1.371(3) . ?
C31 H31 0.9500 . ?
C31 C32 1.382(3) . ?
C32 H32 0.9500 . ?
C32 C33 1.417(3) . ?
C33 H33 0.9500 . ?
C35 H35A 0.9900 . ?
C35 H35B 0.9900 . ?
C35 C36 1.486(3) . ?
C36 H36A 0.9800 . ?
C36 H36B 0.9800 . ?
C36 H36C 0.9800 . ?
C27 H27 0.9500 . ?
C27A H27A 0.9500 . ?
